data_4028538
loop_
_publ_author_name
'Song Liu'
'John S. Scotti'
'Sergey A. Kozmin'

_publ_section_title
;
 Emulating the Logic of Monoterpenoid Alkaloid Biogenesis to Access a
 Skeletally Diverse Chemical Library
;
_journal_name_full 'Journal of Organic Chemistry'
_journal_page_first 8645
_journal_page_last 8654
_journal_paper_doi 10.1021/jo401262v
_journal_volume 78
_journal_year 2013
_chemical_formula_sum 'C24 H30 Cl N3 O5'
_chemical_formula_weight 475.96
_chemical_name_systematic
; 
 ? 
;
_space_group_IT_number 14
_symmetry_cell_setting monoclinic
_symmetry_space_group_name_Hall '-P 2ybc'
_symmetry_space_group_name_H-M 'P 1 21/c 1'
_atom_sites_solution_hydrogens geom
_atom_sites_solution_primary direct
_atom_sites_solution_secondary difmap
_audit_creation_method SHELXL-97
_cell_angle_alpha 90.00
_cell_angle_beta 113.850(3)
_cell_angle_gamma 90.00
_cell_formula_units_Z 4
_cell_length_a 16.677(3)
_cell_length_b 9.9746(15)
_cell_length_c 15.086(2)
_cell_measurement_temperature 100(2)
_cell_volume 2295.2(6)
_computing_structure_refinement 'SHELXL-97 (Sheldrick, 2008)'
_computing_structure_solution 'SHELXS-97 (Sheldrick, 2008)'
_diffrn_ambient_temperature 100(2)
_diffrn_measured_fraction_theta_full 0.999
_diffrn_measured_fraction_theta_max 0.999
_diffrn_radiation_monochromator graphite
_diffrn_radiation_source 'fine-focus sealed tube'
_diffrn_radiation_type MoK\a
_diffrn_radiation_wavelength 0.71073
_diffrn_reflns_av_R_equivalents 0.0454
_diffrn_reflns_av_sigmaI/netI 0.0448
_diffrn_reflns_limit_h_max 19
_diffrn_reflns_limit_h_min -19
_diffrn_reflns_limit_k_max 11
_diffrn_reflns_limit_k_min -11
_diffrn_reflns_limit_l_max 17
_diffrn_reflns_limit_l_min -17
_diffrn_reflns_number 21864
_diffrn_reflns_theta_full 25.05
_diffrn_reflns_theta_max 25.05
_diffrn_reflns_theta_min 2.44
_exptl_absorpt_coefficient_mu 0.208
_exptl_absorpt_correction_T_max 0.9675
_exptl_absorpt_correction_T_min 0.9289
_exptl_crystal_density_diffrn 1.377
_exptl_crystal_F_000 1008
_exptl_crystal_size_max 0.36
_exptl_crystal_size_mid 0.28
_exptl_crystal_size_min 0.16
_refine_diff_density_max 0.284
_refine_diff_density_min -0.269
_refine_diff_density_rms 0.047
_refine_ls_extinction_method none
_refine_ls_goodness_of_fit_ref 1.076
_refine_ls_hydrogen_treatment mixed
_refine_ls_matrix_type full
_refine_ls_number_parameters 308
_refine_ls_number_reflns 4054
_refine_ls_number_restraints 0
_refine_ls_restrained_S_all 1.076
_refine_ls_R_factor_all 0.0563
_refine_ls_R_factor_gt 0.0426
_refine_ls_shift/su_max 0.001
_refine_ls_shift/su_mean 0.000
_refine_ls_structure_factor_coef Fsqd
_refine_ls_weighting_details 'calc w=1/[\s^2^(Fo^2^)+(0.0372P)^2^+0.0000P] where P=(Fo^2^+2Fc^2^)/3'
_refine_ls_weighting_scheme calc
_refine_ls_wR_factor_gt 0.0879
_refine_ls_wR_factor_ref 0.0914
_reflns_number_gt 3217
_reflns_number_total 4054
_reflns_threshold_expression >2sigma(I)
_cod_data_source_file jo401262v_si_002.cif
_cod_data_source_block sliu01z
_cod_original_cell_volume 2295.3(6)
_cod_database_code 4028538

loop_
_symmetry_equiv_pos_as_xyz
'x, y, z'
'-x, y+1/2, -z+1/2'
'-x, -y, -z'
'x, -y-1/2, z-1/2'

loop_
_atom_site_label
_atom_site_type_symbol
_atom_site_fract_x
_atom_site_fract_y
_atom_site_fract_z
_atom_site_U_iso_or_equiv
_atom_site_adp_type
_atom_site_occupancy
_atom_site_symmetry_multiplicity
_atom_site_calc_flag
_atom_site_refinement_flags
C1 C 1.03896(13) 0.3188(2) 0.35470(15) 0.0282(5) Uani 1 1 d .
C2 C 0.99638(14) 0.1960(2) 0.32535(15) 0.0293(5) Uani 1 1 d .
H2 H 1.0277 0.1208 0.3172 0.035 Uiso 1 1 calc R
C3 C 0.90891(13) 0.1834(2) 0.30812(14) 0.0260(5) Uani 1 1 d .
H3 H 0.8795 0.0999 0.2900 0.031 Uiso 1 1 calc R
C4 C 0.86530(13) 0.29778(19) 0.31831(14) 0.0211(5) Uani 1 1 d .
C5 C 0.90811(13) 0.42271(19) 0.34606(14) 0.0217(5) Uani 1 1 d .
C6 C 0.99741(13) 0.4325(2) 0.36561(14) 0.0259(5) Uani 1 1 d .
H6 H 1.0282 0.5147 0.3857 0.031 Uiso 1 1 calc R
C7 C 0.76617(12) 0.44842(19) 0.31887(13) 0.0197(5) Uani 1 1 d .
C8 C 0.84317(12) 0.51722(19) 0.34502(14) 0.0212(5) Uani 1 1 d .
C9 C 0.84474(13) 0.66776(19) 0.34836(15) 0.0248(5) Uani 1 1 d .
H9A H 0.8894 0.7029 0.3268 0.030 Uiso 1 1 calc R
H9B H 0.8589 0.6996 0.4152 0.030 Uiso 1 1 calc R
C10 C 0.75369(12) 0.7148(2) 0.28053(15) 0.0245(5) Uani 1 1 d .
H10A H 0.7504 0.8137 0.2829 0.029 Uiso 1 1 calc R
H10B H 0.7419 0.6883 0.2132 0.029 Uiso 1 1 calc R
C11 C 0.67833(12) 0.50535(18) 0.30460(14) 0.0191(4) Uani 1 1 d .
C12 C 0.61025(12) 0.46364(19) 0.20495(14) 0.0233(5) Uani 1 1 d .
H12A H 0.5531 0.5019 0.1950 0.035 Uiso 1 1 calc R
H12B H 0.6059 0.3656 0.2015 0.035 Uiso 1 1 calc R
H12C H 0.6282 0.4967 0.1545 0.035 Uiso 1 1 calc R
C13 C 0.63177(12) 0.73755(19) 0.32805(14) 0.0203(5) Uani 1 1 d .
C14 C 0.56804(12) 0.68081(18) 0.36775(14) 0.0194(4) Uani 1 1 d .
H14 H 0.5080 0.7114 0.3237 0.023 Uiso 1 1 calc R
C15 C 0.56496(12) 0.52763(18) 0.37402(14) 0.0217(5) Uani 1 1 d .
H15A H 0.5488 0.5023 0.4281 0.026 Uiso 1 1 calc R
H15B H 0.5194 0.4921 0.3133 0.026 Uiso 1 1 calc R
C16 C 0.65323(12) 0.46519(18) 0.39009(14) 0.0193(4) Uani 1 1 d .
H16 H 0.6986 0.5022 0.4515 0.023 Uiso 1 1 calc R
C17 C 0.58973(13) 0.7461(2) 0.46638(14) 0.0237(5) Uani 1 1 d .
H17A H 0.6450 0.7073 0.5140 0.028 Uiso 1 1 calc R
H17B H 0.5993 0.8432 0.4614 0.028 Uiso 1 1 calc R
C18 C 0.51904(14) 0.72729(19) 0.50279(15) 0.0225(5) Uani 1 1 d .
C19 C 0.64781(13) 0.31397(19) 0.40168(14) 0.0200(5) Uani 1 1 d .
C20 C 0.78959(13) 0.3064(2) 0.54921(15) 0.0301(5) Uani 1 1 d .
H20A H 0.7834 0.2985 0.6115 0.036 Uiso 1 1 calc R
H20B H 0.7933 0.4029 0.5359 0.036 Uiso 1 1 calc R
C21 C 0.87314(14) 0.2368(2) 0.55748(16) 0.0332(6) Uani 1 1 d .
H21A H 0.9230 0.2719 0.6148 0.040 Uiso 1 1 calc R
H21B H 0.8844 0.2573 0.4993 0.040 Uiso 1 1 calc R
C22 C 0.86761(15) 0.0859(2) 0.56702(16) 0.0387(6) Uani 1 1 d .
H22A H 0.8665 0.0642 0.6306 0.046 Uiso 1 1 calc R
H22B H 0.9201 0.0432 0.5642 0.046 Uiso 1 1 calc R
C23 C 0.78571(14) 0.0307(2) 0.48635(16) 0.0349(6) Uani 1 1 d .
H23A H 0.7906 0.0412 0.4235 0.042 Uiso 1 1 calc R
H23B H 0.7804 -0.0662 0.4972 0.042 Uiso 1 1 calc R
C24 C 0.70451(14) 0.10299(19) 0.48267(16) 0.0301(5) Uani 1 1 d .
H24A H 0.6524 0.0686 0.4276 0.036 Uiso 1 1 calc R
H24B H 0.6964 0.0852 0.5431 0.036 Uiso 1 1 calc R
Cl1 Cl 1.15074(3) 0.32787(6) 0.37743(4) 0.03931(18) Uani 1 1 d .
H5A H 0.6341(18) 0.102(3) 0.169(2) 0.069(10) Uiso 1 1 d .
H5B H 0.6639(18) 0.016(3) 0.250(2) 0.083(11) Uiso 1 1 d .
N1 N 0.77873(10) 0.31530(15) 0.30238(11) 0.0208(4) Uani 1 1 d .
H1 H 0.7382 0.2525 0.2847 0.025 Uiso 1 1 calc R
N2 N 0.68763(10) 0.65473(15) 0.30967(11) 0.0207(4) Uani 1 1 d .
N3 N 0.71224(11) 0.24789(16) 0.47152(12) 0.0226(4) Uani 1 1 d .
O1 O 0.63273(9) 0.86049(13) 0.31812(10) 0.0252(3) Uani 1 1 d .
O2 O 0.54755(9) 0.75759(15) 0.59589(10) 0.0333(4) Uani 1 1 d .
H2A H 0.5057 0.7538 0.6132 0.050 Uiso 1 1 calc R
O3 O 0.44489(9) 0.69039(13) 0.45436(10) 0.0251(3) Uani 1 1 d .
O4 O 0.58089(9) 0.25410(13) 0.34471(9) 0.0223(3) Uani 1 1 d .
O5 O 0.67986(10) 0.07820(16) 0.22298(13) 0.0293(4) Uani 1 1 d .

loop_
_atom_site_aniso_label
_atom_site_aniso_U_11
_atom_site_aniso_U_22
_atom_site_aniso_U_33
_atom_site_aniso_U_23
_atom_site_aniso_U_13
_atom_site_aniso_U_12
C1 0.0219(12) 0.0379(14) 0.0256(12) 0.0014(10) 0.0103(10) 0.0068(10)
C2 0.0334(13) 0.0320(13) 0.0249(12) 0.0044(10) 0.0144(11) 0.0138(11)
C3 0.0330(13) 0.0230(12) 0.0222(12) 0.0027(9) 0.0115(10) 0.0052(10)
C4 0.0232(11) 0.0239(12) 0.0183(11) 0.0035(9) 0.0105(9) 0.0040(9)
C5 0.0235(11) 0.0264(12) 0.0171(11) -0.0002(9) 0.0100(9) 0.0029(9)
C6 0.0248(12) 0.0301(12) 0.0231(12) -0.0006(10) 0.0100(10) -0.0007(10)
C7 0.0263(11) 0.0171(11) 0.0182(11) 0.0016(8) 0.0117(9) 0.0019(9)
C8 0.0218(11) 0.0234(11) 0.0205(11) -0.0001(9) 0.0108(9) 0.0001(9)
C9 0.0246(12) 0.0233(12) 0.0307(12) -0.0020(10) 0.0154(10) -0.0027(9)
C10 0.0284(12) 0.0204(11) 0.0325(13) 0.0022(9) 0.0203(10) -0.0024(9)
C11 0.0226(11) 0.0156(10) 0.0210(11) 0.0017(9) 0.0107(9) 0.0001(9)
C12 0.0265(12) 0.0224(11) 0.0223(11) 0.0014(9) 0.0111(10) 0.0006(9)
C13 0.0225(11) 0.0192(11) 0.0180(11) -0.0002(9) 0.0069(9) 0.0007(9)
C14 0.0198(11) 0.0189(11) 0.0217(11) -0.0001(9) 0.0108(9) 0.0009(9)
C15 0.0260(12) 0.0186(11) 0.0255(12) 0.0031(9) 0.0157(10) 0.0013(9)
C16 0.0236(11) 0.0178(11) 0.0173(11) -0.0011(8) 0.0092(9) -0.0001(9)
C17 0.0281(12) 0.0212(11) 0.0246(12) -0.0008(9) 0.0136(10) -0.0020(9)
C18 0.0300(13) 0.0149(11) 0.0242(12) -0.0002(9) 0.0126(10) -0.0003(9)
C19 0.0264(12) 0.0209(11) 0.0197(11) -0.0002(9) 0.0167(10) 0.0023(9)
C20 0.0352(13) 0.0253(12) 0.0240(12) 0.0009(10) 0.0060(10) 0.0032(10)
C21 0.0324(13) 0.0395(14) 0.0238(12) 0.0049(10) 0.0073(11) 0.0049(11)
C22 0.0476(15) 0.0375(14) 0.0290(13) 0.0076(11) 0.0135(12) 0.0187(12)
C23 0.0471(15) 0.0229(12) 0.0341(14) 0.0045(10) 0.0159(12) 0.0102(11)
C24 0.0431(14) 0.0189(12) 0.0314(13) 0.0062(10) 0.0183(11) 0.0018(10)
Cl1 0.0249(3) 0.0517(4) 0.0433(4) -0.0073(3) 0.0159(3) 0.0064(3)
N1 0.0233(10) 0.0172(9) 0.0237(9) -0.0006(7) 0.0113(8) -0.0013(7)
N2 0.0234(9) 0.0187(9) 0.0237(10) 0.0018(7) 0.0135(8) -0.0004(7)
N3 0.0273(10) 0.0192(9) 0.0226(10) 0.0020(8) 0.0116(8) 0.0020(8)
O1 0.0345(9) 0.0149(8) 0.0319(9) 0.0024(6) 0.0194(7) 0.0010(6)
O2 0.0353(9) 0.0453(10) 0.0262(9) -0.0131(7) 0.0194(7) -0.0151(8)
O3 0.0254(8) 0.0273(8) 0.0240(8) -0.0011(6) 0.0115(7) -0.0007(7)
O4 0.0276(8) 0.0206(8) 0.0211(8) -0.0034(6) 0.0125(7) -0.0033(6)
O5 0.0307(9) 0.0235(9) 0.0322(10) 0.0043(7) 0.0111(8) -0.0029(7)

loop_
_atom_type_symbol
_atom_type_description
_atom_type_scat_dispersion_real
_atom_type_scat_dispersion_imag
_atom_type_scat_source
C C 0.0033 0.0016 'International Tables Vol C Tables 4.2.6.8 and 6.1.1.4'
H H 0.0000 0.0000 'International Tables Vol C Tables 4.2.6.8 and 6.1.1.4'
N N 0.0061 0.0033 'International Tables Vol C Tables 4.2.6.8 and 6.1.1.4'
O O 0.0106 0.0060 'International Tables Vol C Tables 4.2.6.8 and 6.1.1.4'
Cl Cl 0.1484 0.1585 'International Tables Vol C Tables 4.2.6.8 and 6.1.1.4'

loop_
_geom_angle_atom_site_label_1
_geom_angle_atom_site_label_2
_geom_angle_atom_site_label_3
_geom_angle
C6 C1 C2 123.12(19)
C6 C1 Cl1 118.75(17)
C2 C1 Cl1 118.13(16)
C3 C2 C1 120.20(19)
C2 C3 C4 117.64(19)
N1 C4 C3 129.95(19)
N1 C4 C5 107.98(16)
C3 C4 C5 122.04(19)
C6 C5 C4 119.41(18)
C6 C5 C8 133.83(19)
C4 C5 C8 106.75(17)
C1 C6 C5 117.56(19)
C8 C7 N1 109.96(17)
C8 C7 C11 126.83(17)
N1 C7 C11 123.15(17)
C7 C8 C5 106.92(17)
C7 C8 C9 120.90(17)
C5 C8 C9 130.93(17)
C8 C9 C10 106.64(16)
N2 C10 C9 109.77(16)
N2 C11 C7 107.08(15)
N2 C11 C12 109.95(15)
C7 C11 C12 109.32(16)
N2 C11 C16 105.67(14)
C7 C11 C16 110.87(15)
C12 C11 C16 113.69(15)
O1 C13 N2 122.43(18)
O1 C13 C14 117.46(17)
N2 C13 C14 120.02(16)
C13 C14 C17 107.24(15)
C13 C14 C15 116.13(15)
C17 C14 C15 111.42(16)
C16 C15 C14 111.26(15)
C15 C16 C19 108.91(15)
C15 C16 C11 109.15(15)
C19 C16 C11 113.37(15)
C18 C17 C14 113.07(16)
O3 C18 O2 123.41(19)
O3 C18 C17 125.36(18)
O2 C18 C17 111.23(17)
O4 C19 N3 121.07(17)
O4 C19 C16 118.10(17)
N3 C19 C16 120.82(17)
N3 C20 C21 111.44(17)
C20 C21 C22 111.87(19)
C21 C22 C23 110.69(18)
C24 C23 C22 110.93(18)
N3 C24 C23 110.77(17)
C4 N1 C7 108.38(16)
C13 N2 C10 118.26(15)
C13 N2 C11 123.48(15)
C10 N2 C11 117.74(15)
C19 N3 C24 119.78(17)
C19 N3 C20 126.92(16)
C24 N3 C20 112.93(16)

loop_
_geom_bond_atom_site_label_1
_geom_bond_atom_site_label_2
_geom_bond_distance
C1 C6 1.373(3)
C1 C2 1.395(3)
C1 Cl1 1.756(2)
C2 C3 1.380(3)
C3 C4 1.394(3)
C4 N1 1.376(2)
C4 C5 1.413(3)
C5 C6 1.400(3)
C5 C8 1.431(3)
C7 C8 1.366(3)
C7 N1 1.382(2)
C7 C11 1.503(3)
C8 C9 1.502(3)
C9 C10 1.522(3)
C10 N2 1.469(2)
C11 N2 1.497(2)
C11 C12 1.530(3)
C11 C16 1.561(3)
C13 O1 1.236(2)
C13 N2 1.355(2)
C13 C14 1.524(3)
C14 C17 1.527(3)
C14 C15 1.533(3)
C15 C16 1.525(2)
C16 C19 1.525(3)
C17 C18 1.500(3)
C18 O3 1.212(2)
C18 O2 1.323(2)
C19 O4 1.251(2)
C19 N3 1.336(2)
C20 N3 1.468(2)
C20 C21 1.516(3)
C21 C22 1.518(3)
C22 C23 1.519(3)
C23 C24 1.516(3)
C24 N3 1.467(2)

loop_
_geom_torsion_atom_site_label_1
_geom_torsion_atom_site_label_2
_geom_torsion_atom_site_label_3
_geom_torsion_atom_site_label_4
_geom_torsion
C6 C1 C2 C3 -1.7(3)
Cl1 C1 C2 C3 178.98(16)
C1 C2 C3 C4 1.9(3)
C2 C3 C4 N1 177.27(19)
C2 C3 C4 C5 -0.5(3)
N1 C4 C5 C6 -179.31(17)
C3 C4 C5 C6 -1.1(3)
N1 C4 C5 C8 -0.7(2)
C3 C4 C5 C8 177.52(18)
C2 C1 C6 C5 0.0(3)
Cl1 C1 C6 C5 179.36(15)
C4 C5 C6 C1 1.3(3)
C8 C5 C6 C1 -176.8(2)
N1 C7 C8 C5 -0.5(2)
C11 C7 C8 C5 -177.88(18)
N1 C7 C8 C9 168.01(17)
C11 C7 C8 C9 -9.3(3)
C6 C5 C8 C7 179.1(2)
C4 C5 C8 C7 0.8(2)
C6 C5 C8 C9 12.1(4)
C4 C5 C8 C9 -166.2(2)
C7 C8 C9 C10 -23.8(2)
C5 C8 C9 C10 141.7(2)
C8 C9 C10 N2 56.4(2)
C8 C7 C11 N2 8.4(3)
N1 C7 C11 N2 -168.63(16)
C8 C7 C11 C12 127.5(2)
N1 C7 C11 C12 -49.6(2)
C8 C7 C11 C16 -106.4(2)
N1 C7 C11 C16 76.6(2)
O1 C13 C14 C17 -57.9(2)
N2 C13 C14 C17 118.86(19)
O1 C13 C14 C15 176.82(17)
N2 C13 C14 C15 -6.5(3)
C13 C14 C15 C16 29.6(2)
C17 C14 C15 C16 -93.54(19)
C14 C15 C16 C19 176.69(15)
C14 C15 C16 C11 -59.1(2)
N2 C11 C16 C15 62.95(18)
C7 C11 C16 C15 178.64(15)
C12 C11 C16 C15 -57.7(2)
N2 C11 C16 C19 -175.47(15)
C7 C11 C16 C19 -59.8(2)
C12 C11 C16 C19 63.9(2)
C13 C14 C17 C18 165.36(16)
C15 C14 C17 C18 -66.5(2)
C14 C17 C18 O3 -14.7(3)
C14 C17 C18 O2 165.86(16)
C15 C16 C19 O4 43.8(2)
C11 C16 C19 O4 -77.9(2)
C15 C16 C19 N3 -135.36(18)
C11 C16 C19 N3 102.9(2)
N3 C20 C21 C22 -52.8(2)
C20 C21 C22 C23 52.4(2)
C21 C22 C23 C24 -54.0(2)
C22 C23 C24 N3 56.3(2)
C3 C4 N1 C7 -177.66(19)
C5 C4 N1 C7 0.4(2)
C8 C7 N1 C4 0.1(2)
C11 C7 N1 C4 177.56(17)
O1 C13 N2 C10 2.4(3)
C14 C13 N2 C10 -174.15(17)
O1 C13 N2 C11 -169.20(17)
C14 C13 N2 C11 14.3(3)
C9 C10 N2 C13 124.69(18)
C9 C10 N2 C11 -63.2(2)
C7 C11 N2 C13 -160.12(17)
C12 C11 N2 C13 81.2(2)
C16 C11 N2 C13 -41.9(2)
C7 C11 N2 C10 28.2(2)
C12 C11 N2 C10 -90.43(19)
C16 C11 N2 C10 146.49(16)
O4 C19 N3 C24 -0.6(3)
C16 C19 N3 C24 178.51(16)
O4 C19 N3 C20 -173.16(18)
C16 C19 N3 C20 5.9(3)
C23 C24 N3 C19 128.90(19)
C23 C24 N3 C20 -57.6(2)
C21 C20 N3 C19 -131.3(2)
C21 C20 N3 C24 55.7(2)
